data_4028516
loop_
_publ_author_name
'Jing Sun'
'Ya-Jing Xie'
'Chao-Guo Yan'

_publ_contact_author_address
;
      College of Chemistry & Chemical Engineering
      Yangzhou University
      Yangzhou 225002, 
      P.R. China
;
_publ_contact_author_email cgyan@yzu.edu.cn
_publ_contact_author_fax +86-514-87975590-8401
_publ_contact_author_name 'Chao-Guo Yan'
_publ_contact_author_phone +86-514-87975531
_publ_section_title
;
 Construction of Dispirocyclopentanebisoxindoles via Self-Domino
 Michael-Aldol Reactions of 3-Phenacylideneoxindoles
;
_journal_name_full 'Journal of Organic Chemistry'
_journal_page_first 8354
_journal_page_last 8365
_journal_paper_doi 10.1021/jo4010603
_journal_volume 78
_journal_year 2013
_chemical_formula_moiety 'C49 H40 Cl2 N2 O5'
_chemical_formula_sum 'C49 H40 Cl2 N2 O5'
_chemical_formula_weight 807.73
_chemical_name_systematic
; 
 ? 
;
_space_group_IT_number 2
_symmetry_cell_setting triclinic
_symmetry_space_group_name_Hall '-P 1'
_symmetry_space_group_name_H-M 'P -1'
_atom_sites_solution_hydrogens geom
_atom_sites_solution_primary direct
_atom_sites_solution_secondary difmap
_audit_creation_method SHELXL-97
_cell_angle_alpha 81.504(3)
_cell_angle_beta 80.904(3)
_cell_angle_gamma 88.886(3)
_cell_formula_units_Z 2
_cell_length_a 10.438(2)
_cell_length_b 12.642(3)
_cell_length_c 17.628(4)
_cell_measurement_reflns_used 2164
_cell_measurement_temperature 296(2)
_cell_measurement_theta_max 21.00
_cell_measurement_theta_min 2.37
_cell_volume 2271.7(9)
_computing_cell_refinement 'Bruker SMART'
_computing_data_collection 'Bruker SMART'
_computing_data_reduction 'Bruker SAINT'
_computing_molecular_graphics 'Bruker SHELXTL'
_computing_publication_material 'Bruker SHELXTL'
_computing_structure_refinement 'SHELXL-97 (Sheldrick, 1997)'
_computing_structure_solution 'SHELXS-97 (Sheldrick, 1990)'
_diffrn_ambient_temperature 296(2)
_diffrn_measured_fraction_theta_full 0.977
_diffrn_measured_fraction_theta_max 0.977
_diffrn_measurement_device_type 'CCD area detector'
_diffrn_measurement_method 'phi and omega scans'
_diffrn_radiation_monochromator graphite
_diffrn_radiation_source 'fine-focus sealed tube'
_diffrn_radiation_type MoK\a
_diffrn_radiation_wavelength 0.71073
_diffrn_reflns_av_R_equivalents 0.0493
_diffrn_reflns_av_sigmaI/netI 0.1009
_diffrn_reflns_limit_h_max 11
_diffrn_reflns_limit_h_min -13
_diffrn_reflns_limit_k_max 16
_diffrn_reflns_limit_k_min -16
_diffrn_reflns_limit_l_max 22
_diffrn_reflns_limit_l_min -22
_diffrn_reflns_number 19990
_diffrn_reflns_theta_full 27.45
_diffrn_reflns_theta_max 27.45
_diffrn_reflns_theta_min 1.63
_exptl_absorpt_coefficient_mu 0.189
_exptl_absorpt_correction_T_max 0.963
_exptl_absorpt_correction_T_min 0.948
_exptl_absorpt_correction_type multi-scan
_exptl_absorpt_process_details sadabs
_exptl_crystal_colour colorless
_exptl_crystal_density_diffrn 1.181
_exptl_crystal_description block
_exptl_crystal_F_000 844.0
_exptl_crystal_size_max 0.28
_exptl_crystal_size_mid 0.26
_exptl_crystal_size_min 0.20
_platon_squeeze_details ' '
_refine_diff_density_max 0.209
_refine_diff_density_min -0.261
_refine_diff_density_rms 0.054
_refine_ls_extinction_method none
_refine_ls_goodness_of_fit_ref 0.898
_refine_ls_hydrogen_treatment constr
_refine_ls_matrix_type full
_refine_ls_number_parameters 527
_refine_ls_number_reflns 10156
_refine_ls_number_restraints 0
_refine_ls_restrained_S_all 0.898
_refine_ls_R_factor_all 0.1341
_refine_ls_R_factor_gt 0.0621
_refine_ls_shift/su_max 0.000
_refine_ls_shift/su_mean 0.000
_refine_ls_structure_factor_coef Fsqd
_refine_ls_weighting_details 'calc w=1/[\s^2^(Fo^2^)+(0.0794P)^2^+0.0000P] where P=(Fo^2^+2Fc^2^)/3'
_refine_ls_weighting_scheme calc
_refine_ls_wR_factor_gt 0.1493
_refine_ls_wR_factor_ref 0.1776
_reflns_number_gt 4526
_reflns_number_total 10390
_reflns_threshold_expression >2sigma(I)
_cod_data_source_file jo4010603_si_001_03.cif
_cod_data_source_block 2q
_cod_database_code 4028516

loop_
_symmetry_equiv_pos_as_xyz
'x, y, z'
'-x, -y, -z'

loop_
_atom_site_label
_atom_site_type_symbol
_atom_site_fract_x
_atom_site_fract_y
_atom_site_fract_z
_atom_site_U_iso_or_equiv
_atom_site_adp_type
_atom_site_occupancy
_atom_site_symmetry_multiplicity
_atom_site_calc_flag
_atom_site_refinement_flags
C1 C 0.2963(4) 0.4020(4) 0.3517(2) 0.0922(14) Uani 1 1 d .
H1 H 0.3065 0.3982 0.4035 0.111 Uiso 1 1 calc R
C2 C 0.1842(4) 0.4456(4) 0.3272(3) 0.1217(19) Uani 1 1 d .
H2 H 0.1187 0.4691 0.3630 0.146 Uiso 1 1 calc R
C3 C 0.1696(4) 0.4542(4) 0.2524(3) 0.1041(15) Uani 1 1 d .
H3 H 0.0947 0.4845 0.2363 0.125 Uiso 1 1 calc R
C4 C 0.2632(4) 0.4192(3) 0.2004(3) 0.0896(13) Uani 1 1 d .
H4 H 0.2522 0.4249 0.1486 0.108 Uiso 1 1 calc R
C5 C 0.3766(3) 0.3744(3) 0.2235(2) 0.0692(10) Uani 1 1 d .
H5 H 0.4415 0.3514 0.1871 0.083 Uiso 1 1 calc R
C6 C 0.3922(3) 0.3644(2) 0.29994(18) 0.0493(8) Uani 1 1 d .
C7 C 0.5095(3) 0.3133(2) 0.33041(17) 0.0505(8) Uani 1 1 d .
H7A H 0.5338 0.3547 0.3681 0.061 Uiso 1 1 calc R
H7B H 0.4854 0.2422 0.3574 0.061 Uiso 1 1 calc R
C8 C 0.7057(3) 0.3891(2) 0.23518(16) 0.0430(7) Uani 1 1 d .
C9 C 0.6924(3) 0.4966(2) 0.24163(18) 0.0517(8) Uani 1 1 d .
H9 H 0.6234 0.5212 0.2746 0.062 Uiso 1 1 calc R
C10 C 0.7853(3) 0.5666(2) 0.19743(19) 0.0554(8) Uani 1 1 d .
H10 H 0.7799 0.6392 0.2010 0.067 Uiso 1 1 calc R
C11 C 0.8862(3) 0.5286(2) 0.14799(18) 0.0473(7) Uani 1 1 d .
C12 C 0.9024(3) 0.4202(2) 0.14382(17) 0.0437(7) Uani 1 1 d .
H12 H 0.9730 0.3958 0.1120 0.052 Uiso 1 1 calc R
C13 C 0.8108(2) 0.3492(2) 0.18825(16) 0.0383(6) Uani 1 1 d .
C14 C 0.7982(2) 0.2294(2) 0.19535(15) 0.0365(6) Uani 1 1 d .
C15 C 0.6701(3) 0.2080(2) 0.25332(16) 0.0411(7) Uani 1 1 d .
C16 C 0.7897(3) 0.1858(2) 0.11705(16) 0.0378(6) Uani 1 1 d .
C17 C 0.6673(3) 0.2207(2) 0.08415(16) 0.0402(7) Uani 1 1 d .
C18 C 0.6645(3) 0.3188(2) 0.03846(18) 0.0507(8) Uani 1 1 d .
H18 H 0.7381 0.3621 0.0279 0.061 Uiso 1 1 calc R
C19 C 0.5537(3) 0.3545(2) 0.00771(19) 0.0586(9) Uani 1 1 d .
H19 H 0.5550 0.4211 -0.0229 0.070 Uiso 1 1 calc R
C20 C 0.4421(3) 0.2934(3) 0.0215(2) 0.0584(9) Uani 1 1 d .
C21 C 0.3232(4) 0.3334(3) -0.0136(3) 0.0888(13) Uani 1 1 d .
H21A H 0.3306 0.3160 -0.0653 0.133 Uiso 1 1 calc R
H21B H 0.3169 0.4096 -0.0154 0.133 Uiso 1 1 calc R
H21C H 0.2468 0.3001 0.0176 0.133 Uiso 1 1 calc R
C22 C 0.4453(3) 0.1947(3) 0.0661(2) 0.0652(10) Uani 1 1 d .
H22 H 0.3717 0.1515 0.0759 0.078 Uiso 1 1 calc R
C23 C 0.5558(3) 0.1574(2) 0.09737(19) 0.0567(8) Uani 1 1 d .
H23 H 0.5549 0.0901 0.1271 0.068 Uiso 1 1 calc R
C24 C 0.8057(3) 0.0648(2) 0.14194(16) 0.0383(6) Uani 1 1 d .
H24 H 0.7245 0.0361 0.1733 0.046 Uiso 1 1 calc R
C25 C 0.7805(4) -0.0940(2) 0.0874(2) 0.0740(11) Uani 1 1 d .
H25A H 0.8048 -0.1347 0.1334 0.111 Uiso 1 1 calc R
H25B H 0.8134 -0.1284 0.0433 0.111 Uiso 1 1 calc R
H25C H 0.6877 -0.0899 0.0928 0.111 Uiso 1 1 calc R
C26 C 1.3602(3) -0.0946(3) 0.1956(2) 0.0665(10) Uani 1 1 d .
H26 H 1.3390 -0.0224 0.1905 0.080 Uiso 1 1 calc R
C27 C 1.4590(3) -0.1315(3) 0.2368(2) 0.0790(11) Uani 1 1 d .
H27 H 1.5041 -0.0842 0.2587 0.095 Uiso 1 1 calc R
C28 C 1.4895(3) -0.2377(3) 0.2447(2) 0.0785(11) Uani 1 1 d .
H28 H 1.5549 -0.2632 0.2727 0.094 Uiso 1 1 calc R
C29 C 1.4241(4) -0.3065(3) 0.2115(3) 0.0926(13) Uani 1 1 d .
H29 H 1.4461 -0.3785 0.2164 0.111 Uiso 1 1 calc R
C30 C 1.3264(3) -0.2701(3) 0.1713(2) 0.0713(11) Uani 1 1 d .
H30 H 1.2817 -0.3179 0.1497 0.086 Uiso 1 1 calc R
C31 C 1.2932(3) -0.1630(2) 0.16239(17) 0.0490(7) Uani 1 1 d .
C32 C 1.1840(3) -0.1225(2) 0.11835(18) 0.0548(8) Uani 1 1 d .
H32A H 1.2198 -0.0731 0.0728 0.066 Uiso 1 1 calc R
H32B H 1.1472 -0.1825 0.1005 0.066 Uiso 1 1 calc R
C33 C 0.9947(3) -0.1194(2) 0.22824(17) 0.0435(7) Uani 1 1 d .
C34 C 0.9983(3) -0.2234(2) 0.2647(2) 0.0586(9) Uani 1 1 d .
H34 H 1.0640 -0.2699 0.2490 0.070 Uiso 1 1 calc R
C35 C 0.8988(3) -0.2559(3) 0.3265(2) 0.0638(9) Uani 1 1 d .
H35 H 0.8977 -0.3257 0.3522 0.077 Uiso 1 1 calc R
C36 C 0.8027(3) -0.1865(3) 0.34980(18) 0.0536(8) Uani 1 1 d .
C37 C 0.8007(3) -0.0802(2) 0.31320(17) 0.0462(7) Uani 1 1 d .
H37 H 0.7355 -0.0336 0.3295 0.055 Uiso 1 1 calc R
C38 C 0.8984(3) -0.0469(2) 0.25222(16) 0.0406(7) Uani 1 1 d .
C39 C 0.9154(2) 0.0544(2) 0.19487(15) 0.0368(6) Uani 1 1 d .
C40 C 1.0454(3) 0.0341(2) 0.14415(17) 0.0413(7) Uani 1 1 d .
C41 C 0.9154(2) 0.1667(2) 0.22302(15) 0.0359(6) Uani 1 1 d .
H41 H 0.9931 0.2041 0.1935 0.043 Uiso 1 1 calc R
C42 C 0.9251(3) 0.1667(2) 0.30861(17) 0.0448(7) Uani 1 1 d .
C43 C 1.0466(3) 0.1326(2) 0.33865(16) 0.0439(7) Uani 1 1 d .
C44 C 1.0424(3) 0.1117(3) 0.4183(2) 0.0751(11) Uani 1 1 d .
H44 H 0.9654 0.1217 0.4510 0.090 Uiso 1 1 calc R
C45 C 1.1510(4) 0.0761(3) 0.4498(2) 0.0828(12) Uani 1 1 d .
H45 H 1.1457 0.0607 0.5035 0.099 Uiso 1 1 calc R
C46 C 1.2675(3) 0.0630(3) 0.4030(2) 0.0639(9) Uani 1 1 d .
C47 C 1.3859(3) 0.0199(3) 0.4378(2) 0.0888(13) Uani 1 1 d .
H47A H 1.4081 -0.0490 0.4229 0.133 Uiso 1 1 calc R
H47B H 1.3668 0.0132 0.4934 0.133 Uiso 1 1 calc R
H47C H 1.4576 0.0682 0.4192 0.133 Uiso 1 1 calc R
C48 C 1.2737(3) 0.0904(3) 0.3241(2) 0.0628(9) Uani 1 1 d .
H48 H 1.3525 0.0861 0.2916 0.075 Uiso 1 1 calc R
C49 C 1.1643(3) 0.1242(2) 0.29231(18) 0.0537(8) Uani 1 1 d .
H49 H 1.1704 0.1415 0.2387 0.064 Uiso 1 1 calc R
Cl1 Cl 0.99635(9) 0.61855(6) 0.08825(6) 0.0701(3) Uani 1 1 d .
Cl2 Cl 0.67933(10) -0.23150(8) 0.42531(6) 0.0869(3) Uani 1 1 d .
N1 N 0.6219(2) 0.30429(18) 0.27184(13) 0.0431(6) Uani 1 1 d .
N2 N 1.0802(2) -0.06898(18) 0.16376(14) 0.0441(6) Uani 1 1 d .
O1 O 0.61671(18) 0.12159(16) 0.27624(12) 0.0490(5) Uani 1 1 d .
O2 O 0.89606(17) 0.22862(15) 0.05984(11) 0.0460(5) Uani 1 1 d .
H2A H 0.9635 0.1993 0.0697 0.069 Uiso 1 1 calc R
O3 O 0.83395(18) 0.01162(14) 0.07673(11) 0.0474(5) Uani 1 1 d .
O4 O 1.10603(18) 0.09959(16) 0.09357(12) 0.0505(5) Uani 1 1 d .
O5 O 0.8319(2) 0.19498(19) 0.35188(12) 0.0672(7) Uani 1 1 d .

loop_
_atom_site_aniso_label
_atom_site_aniso_U_11
_atom_site_aniso_U_22
_atom_site_aniso_U_33
_atom_site_aniso_U_23
_atom_site_aniso_U_13
_atom_site_aniso_U_12
C1 0.066(3) 0.140(4) 0.076(3) -0.033(3) -0.018(2) 0.046(2)
C2 0.066(3) 0.198(6) 0.110(4) -0.048(4) -0.027(3) 0.067(3)
C3 0.061(3) 0.122(4) 0.140(5) -0.029(3) -0.045(3) 0.042(3)
C4 0.080(3) 0.102(3) 0.100(3) -0.019(3) -0.052(3) 0.023(2)
C5 0.059(2) 0.088(3) 0.068(2) -0.023(2) -0.0220(19) 0.0171(19)
C6 0.0387(17) 0.0517(19) 0.058(2) -0.0089(15) -0.0083(15) 0.0051(14)
C7 0.0453(18) 0.0578(19) 0.0492(18) -0.0098(15) -0.0093(15) 0.0131(15)
C8 0.0395(16) 0.0436(17) 0.0496(18) -0.0067(14) -0.0189(14) 0.0058(14)
C9 0.055(2) 0.0425(18) 0.062(2) -0.0120(15) -0.0182(16) 0.0155(15)
C10 0.062(2) 0.0371(17) 0.072(2) -0.0083(16) -0.0269(18) 0.0082(16)
C11 0.0475(18) 0.0386(17) 0.0594(19) -0.0028(14) -0.0229(15) -0.0044(14)
C12 0.0401(16) 0.0398(16) 0.0530(18) -0.0049(14) -0.0142(14) -0.0022(13)
C13 0.0363(16) 0.0369(16) 0.0446(16) -0.0064(13) -0.0149(13) 0.0033(13)
C14 0.0296(14) 0.0360(15) 0.0456(16) -0.0069(12) -0.0100(12) 0.0004(12)
C15 0.0325(15) 0.0478(18) 0.0438(16) -0.0031(14) -0.0126(13) 0.0065(14)
C16 0.0365(15) 0.0332(15) 0.0440(16) -0.0027(12) -0.0100(13) -0.0017(12)
C17 0.0415(17) 0.0373(16) 0.0441(16) -0.0032(13) -0.0162(13) 0.0026(13)
C18 0.0531(19) 0.0425(17) 0.059(2) -0.0044(15) -0.0210(16) 0.0025(14)
C19 0.070(2) 0.0428(18) 0.065(2) 0.0070(16) -0.0289(18) 0.0035(17)
C20 0.057(2) 0.056(2) 0.071(2) -0.0118(18) -0.0374(18) 0.0077(17)
C21 0.086(3) 0.079(3) 0.118(3) -0.010(2) -0.071(3) 0.015(2)
C22 0.055(2) 0.066(2) 0.081(2) 0.0002(19) -0.0399(19) -0.0038(17)
C23 0.053(2) 0.0499(19) 0.069(2) 0.0053(16) -0.0277(17) -0.0028(15)
C24 0.0378(15) 0.0354(15) 0.0441(16) -0.0088(13) -0.0111(13) 0.0038(12)
C25 0.115(3) 0.046(2) 0.062(2) -0.0160(17) -0.009(2) -0.016(2)
C26 0.062(2) 0.054(2) 0.089(3) -0.0180(19) -0.022(2) 0.0116(17)
C27 0.059(2) 0.081(3) 0.106(3) -0.029(2) -0.025(2) 0.009(2)
C28 0.059(2) 0.089(3) 0.092(3) -0.015(2) -0.029(2) 0.029(2)
C29 0.092(3) 0.066(3) 0.131(4) -0.020(3) -0.048(3) 0.033(2)
C30 0.067(2) 0.048(2) 0.109(3) -0.026(2) -0.035(2) 0.0191(18)
C31 0.0473(18) 0.0472(18) 0.0531(18) -0.0106(15) -0.0088(15) 0.0140(14)
C32 0.056(2) 0.0546(19) 0.0573(19) -0.0190(16) -0.0097(16) 0.0155(15)
C33 0.0467(17) 0.0374(16) 0.0469(17) -0.0023(13) -0.0131(14) 0.0067(14)
C34 0.064(2) 0.0457(19) 0.065(2) -0.0014(16) -0.0148(18) 0.0149(16)
C35 0.077(2) 0.0424(19) 0.069(2) 0.0093(17) -0.020(2) -0.0032(18)
C36 0.055(2) 0.0505(19) 0.0519(19) 0.0066(15) -0.0119(16) -0.0064(16)
C37 0.0451(17) 0.0454(18) 0.0467(17) 0.0020(14) -0.0115(15) 0.0031(14)
C38 0.0396(16) 0.0420(16) 0.0417(16) -0.0045(13) -0.0130(13) 0.0061(13)
C39 0.0342(15) 0.0364(15) 0.0394(15) -0.0026(12) -0.0079(12) 0.0064(12)
C40 0.0381(16) 0.0416(17) 0.0460(17) -0.0078(14) -0.0113(14) 0.0059(13)
C41 0.0321(14) 0.0346(15) 0.0407(15) -0.0008(12) -0.0097(12) 0.0021(11)
C42 0.0404(17) 0.0461(17) 0.0487(18) -0.0086(14) -0.0086(14) 0.0057(13)
C43 0.0376(17) 0.0509(18) 0.0453(17) -0.0043(14) -0.0153(14) 0.0006(13)
C44 0.050(2) 0.120(3) 0.051(2) 0.001(2) -0.0099(17) 0.003(2)
C45 0.059(2) 0.130(4) 0.056(2) 0.014(2) -0.0256(19) 0.004(2)
C46 0.052(2) 0.073(2) 0.070(2) 0.0010(19) -0.0295(19) 0.0019(17)
C47 0.067(2) 0.102(3) 0.103(3) 0.003(2) -0.048(2) 0.016(2)
C48 0.0432(19) 0.084(3) 0.066(2) -0.0183(19) -0.0204(17) 0.0119(17)
C49 0.0442(19) 0.072(2) 0.0492(18) -0.0135(16) -0.0158(15) 0.0071(15)
Cl1 0.0741(6) 0.0469(5) 0.0886(7) 0.0023(4) -0.0197(5) -0.0158(4)
Cl2 0.0884(7) 0.0827(7) 0.0742(7) 0.0209(5) 0.0056(5) -0.0093(5)
N1 0.0338(13) 0.0463(15) 0.0498(14) -0.0097(12) -0.0072(11) 0.0088(11)
N2 0.0404(14) 0.0373(13) 0.0539(15) -0.0055(11) -0.0076(12) 0.0110(11)
O1 0.0409(11) 0.0444(12) 0.0589(13) -0.0014(10) -0.0043(10) -0.0033(10)
O2 0.0407(11) 0.0453(12) 0.0493(12) 0.0024(9) -0.0074(10) -0.0002(9)
O3 0.0607(13) 0.0389(11) 0.0437(11) -0.0098(9) -0.0087(10) 0.0013(9)
O4 0.0460(12) 0.0486(13) 0.0522(13) -0.0016(10) 0.0011(10) 0.0040(10)
O5 0.0490(13) 0.1060(19) 0.0521(13) -0.0248(13) -0.0150(11) 0.0244(13)

loop_
_atom_type_symbol
_atom_type_description
_atom_type_scat_dispersion_real
_atom_type_scat_dispersion_imag
_atom_type_scat_source
C C 0.0033 0.0016 'International Tables Vol C Tables 4.2.6.8 and 6.1.1.4'
H H 0.0000 0.0000 'International Tables Vol C Tables 4.2.6.8 and 6.1.1.4'
N N 0.0061 0.0033 'International Tables Vol C Tables 4.2.6.8 and 6.1.1.4'
O O 0.0106 0.0060 'International Tables Vol C Tables 4.2.6.8 and 6.1.1.4'
Cl Cl 0.1484 0.1585 'International Tables Vol C Tables 4.2.6.8 and 6.1.1.4'

loop_
_geom_angle_atom_site_label_1
_geom_angle_atom_site_label_2
_geom_angle_atom_site_label_3
_geom_angle
C6 C1 C2 120.4(4)
C6 C1 H1 119.8
C2 C1 H1 119.8
C3 C2 C1 120.5(4)
C3 C2 H2 119.7
C1 C2 H2 119.7
C2 C3 C4 120.1(4)
C2 C3 H3 119.9
C4 C3 H3 119.9
C3 C4 C5 120.5(4)
C3 C4 H4 119.7
C5 C4 H4 119.7
C6 C5 C4 119.8(3)
C6 C5 H5 120.1
C4 C5 H5 120.1
C5 C6 C1 118.6(3)
C5 C6 C7 123.3(3)
C1 C6 C7 118.2(3)
N1 C7 C6 115.0(2)
N1 C7 H7A 108.5
C6 C7 H7A 108.5
N1 C7 H7B 108.5
C6 C7 H7B 108.5
H7A C7 H7B 107.5
C9 C8 C13 122.4(3)
C9 C8 N1 128.0(3)
C13 C8 N1 109.6(2)
C8 C9 C10 117.8(3)
C8 C9 H9 121.1
C10 C9 H9 121.1
C11 C10 C9 120.2(3)
C11 C10 H10 119.9
C9 C10 H10 119.9
C10 C11 C12 122.0(3)
C10 C11 Cl1 119.6(2)
C12 C11 Cl1 118.5(2)
C13 C12 C11 118.4(3)
C13 C12 H12 120.8
C11 C12 H12 120.8
C12 C13 C8 119.1(3)
C12 C13 C14 131.5(2)
C8 C13 C14 109.3(2)
C13 C14 C41 114.2(2)
C13 C14 C15 101.6(2)
C41 C14 C15 113.4(2)
C13 C14 C16 115.0(2)
C41 C14 C16 102.0(2)
C15 C14 C16 111.1(2)
O1 C15 N1 125.0(3)
O1 C15 C14 126.6(2)
N1 C15 C14 108.3(2)
O2 C16 C17 106.3(2)
O2 C16 C24 111.4(2)
C17 C16 C24 116.7(2)
O2 C16 C14 108.7(2)
C17 C16 C14 112.8(2)
C24 C16 C14 100.8(2)
C18 C17 C23 117.6(3)
C18 C17 C16 119.5(2)
C23 C17 C16 123.0(2)
C17 C18 C19 121.3(3)
C17 C18 H18 119.3
C19 C18 H18 119.3
C20 C19 C18 121.6(3)
C20 C19 H19 119.2
C18 C19 H19 119.2
C22 C20 C19 117.1(3)
C22 C20 C21 122.3(3)
C19 C20 C21 120.6(3)
C20 C21 H21A 109.5
C20 C21 H21B 109.5
H21A C21 H21B 109.5
C20 C21 H21C 109.5
H21A C21 H21C 109.5
H21B C21 H21C 109.5
C20 C22 C23 122.1(3)
C20 C22 H22 119.0
C23 C22 H22 119.0
C17 C23 C22 120.3(3)
C17 C23 H23 119.9
C22 C23 H23 119.9
O3 C24 C16 110.8(2)
O3 C24 C39 113.8(2)
C16 C24 C39 105.6(2)
O3 C24 H24 108.8
C16 C24 H24 108.8
C39 C24 H24 108.8
O3 C25 H25A 109.5
O3 C25 H25B 109.5
H25A C25 H25B 109.5
O3 C25 H25C 109.5
H25A C25 H25C 109.5
H25B C25 H25C 109.5
C31 C26 C27 121.1(3)
C31 C26 H26 119.4
C27 C26 H26 119.4
C28 C27 C26 119.4(3)
C28 C27 H27 120.3
C26 C27 H27 120.3
C29 C28 C27 120.1(4)
C29 C28 H28 119.9
C27 C28 H28 119.9
C28 C29 C30 120.4(4)
C28 C29 H29 119.8
C30 C29 H29 119.8
C29 C30 C31 120.9(3)
C29 C30 H30 119.6
C31 C30 H30 119.6
C26 C31 C30 118.1(3)
C26 C31 C32 120.9(3)
C30 C31 C32 121.0(3)
N2 C32 C31 114.1(2)
N2 C32 H32A 108.7
C31 C32 H32A 108.7
N2 C32 H32B 108.7
C31 C32 H32B 108.7
H32A C32 H32B 107.6
C34 C33 C38 122.5(3)
C34 C33 N2 127.9(3)
C38 C33 N2 109.6(2)
C33 C34 C35 117.1(3)
C33 C34 H34 121.5
C35 C34 H34 121.5
C36 C35 C34 121.2(3)
C36 C35 H35 119.4
C34 C35 H35 119.4
C35 C36 C37 121.5(3)
C35 C36 Cl2 119.5(2)
C37 C36 Cl2 119.0(3)
C38 C37 C36 118.0(3)
C38 C37 H37 121.0
C36 C37 H37 121.0
C37 C38 C33 119.8(3)
C37 C38 C39 131.4(2)
C33 C38 C39 108.2(2)
C38 C39 C40 101.9(2)
C38 C39 C41 121.0(2)
C40 C39 C41 111.0(2)
C38 C39 C24 110.7(2)
C40 C39 C24 108.3(2)
C41 C39 C24 103.59(18)
O4 C40 N2 125.7(3)
O4 C40 C39 125.8(2)
N2 C40 C39 108.5(2)
C42 C41 C14 114.5(2)
C42 C41 C39 116.6(2)
C14 C41 C39 106.92(19)
C42 C41 H41 106.0
C14 C41 H41 106.0
C39 C41 H41 106.0
O5 C42 C43 120.4(3)
O5 C42 C41 119.4(2)
C43 C42 C41 120.2(2)
C49 C43 C44 117.9(3)
C49 C43 C42 124.0(3)
C44 C43 C42 118.0(3)
C45 C44 C43 120.8(3)
C45 C44 H44 119.6
C43 C44 H44 119.6
C44 C45 C46 121.0(3)
C44 C45 H45 119.5
C46 C45 H45 119.5
C48 C46 C45 118.2(3)
C48 C46 C47 121.0(3)
C45 C46 C47 120.8(3)
C46 C47 H47A 109.5
C46 C47 H47B 109.5
H47A C47 H47B 109.5
C46 C47 H47C 109.5
H47A C47 H47C 109.5
H47B C47 H47C 109.5
C46 C48 C49 120.8(3)
C46 C48 H48 119.6
C49 C48 H48 119.6
C43 C49 C48 121.1(3)
C43 C49 H49 119.4
C48 C49 H49 119.4
C15 N1 C8 111.1(2)
C15 N1 C7 123.1(2)
C8 N1 C7 125.3(2)
C40 N2 C33 111.0(2)
C40 N2 C32 123.7(2)
C33 N2 C32 125.0(2)
C16 O2 H2A 109.5
C24 O3 C25 114.5(2)

loop_
_geom_bond_atom_site_label_1
_geom_bond_atom_site_label_2
_geom_bond_distance
C1 C6 1.371(4)
C1 C2 1.387(5)
C1 H1 0.9300
C2 C3 1.340(6)
C2 H2 0.9300
C3 C4 1.346(6)
C3 H3 0.9300
C4 C5 1.395(4)
C4 H4 0.9300
C5 C6 1.370(4)
C5 H5 0.9300
C6 C7 1.510(4)
C7 N1 1.449(3)
C7 H7A 0.9700
C7 H7B 0.9700
C8 C9 1.384(4)
C8 C13 1.399(4)
C8 N1 1.409(3)
C9 C10 1.385(4)
C9 H9 0.9300
C10 C11 1.383(4)
C10 H10 0.9300
C11 C12 1.389(4)
C11 Cl1 1.743(3)
C12 C13 1.386(4)
C12 H12 0.9300
C13 C14 1.509(4)
C14 C41 1.549(3)
C14 C15 1.551(4)
C14 C16 1.576(4)
C15 O1 1.220(3)
C15 N1 1.373(3)
C16 O2 1.432(3)
C16 C17 1.517(3)
C16 C24 1.540(3)
C17 C18 1.378(4)
C17 C23 1.394(4)
C18 C19 1.393(4)
C18 H18 0.9300
C19 C20 1.380(4)
C19 H19 0.9300
C20 C22 1.375(4)
C20 C21 1.519(4)
C21 H21A 0.9600
C21 H21B 0.9600
C21 H21C 0.9600
C22 C23 1.400(4)
C22 H22 0.9300
C23 H23 0.9300
C24 O3 1.405(3)
C24 C39 1.580(3)
C24 H24 0.9800
C25 O3 1.432(3)
C25 H25A 0.9600
C25 H25B 0.9600
C25 H25C 0.9600
C26 C31 1.372(4)
C26 C27 1.387(5)
C26 H26 0.9300
C27 C28 1.366(5)
C27 H27 0.9300
C28 C29 1.365(5)
C28 H28 0.9300
C29 C30 1.367(4)
C29 H29 0.9300
C30 C31 1.383(4)
C30 H30 0.9300
C31 C32 1.518(4)
C32 N2 1.460(3)
C32 H32A 0.9700
C32 H32B 0.9700
C33 C34 1.378(4)
C33 C38 1.405(4)
C33 N2 1.407(3)
C34 C35 1.400(4)
C34 H34 0.9300
C35 C36 1.372(4)
C35 H35 0.9300
C36 C37 1.404(4)
C36 Cl2 1.737(3)
C37 C38 1.382(4)
C37 H37 0.9300
C38 C39 1.504(4)
C39 C40 1.542(4)
C39 C41 1.572(4)
C40 O4 1.226(3)
C40 N2 1.356(3)
C41 C42 1.528(4)
C41 H41 0.9800
C42 O5 1.219(3)
C42 C43 1.483(4)
C43 C49 1.376(4)
C43 C44 1.384(4)
C44 C45 1.379(4)
C44 H44 0.9300
C45 C46 1.379(5)
C45 H45 0.9300
C46 C48 1.374(4)
C46 C47 1.523(4)
C47 H47A 0.9600
C47 H47B 0.9600
C47 H47C 0.9600
C48 C49 1.383(4)
C48 H48 0.9300
C49 H49 0.9300
O2 H2A 0.8200

loop_
_geom_hbond_atom_site_label_D
_geom_hbond_atom_site_label_H
_geom_hbond_atom_site_label_A
_geom_hbond_distance_DH
_geom_hbond_distance_HA
_geom_hbond_distance_DA
_geom_hbond_angle_DHA
O2 H2A O4 0.82 1.99 2.794(3) 167.7

loop_
_platon_squeeze_void_nr
_platon_squeeze_void_average_x
_platon_squeeze_void_average_y
_platon_squeeze_void_average_z
_platon_squeeze_void_volume
_platon_squeeze_void_count_electrons
_platon_squeeze_void_content
1 -0.041 0.500 0.500 361 79 ' '
2 0.500 1.000 0.000 13 1 ' '
